data_1534344
loop_
_publ_author_name
'Cachau-Herreillat, D.'
'Norbert, A.'
'Philippot, E.'
'Maurin, M.'

_publ_section_title
;
 Etude cristallochimique comparee et conductivite ionique des deux
 varietes Li2 Te2 O5 alpha et beta
;
_journal_name_full 'Journal of Solid State Chemistry'
_journal_page_first 352
_journal_page_last 361
_journal_volume 37
_journal_year 1981
_chemical_formula_sum 'Li2 O5 Te2'
_chemical_name_systematic 'Li2 Te2 O5'
_space_group_IT_number 14
_symmetry_space_group_name_Hall '-P 2yn'
_symmetry_space_group_name_H-M 'P 1 21/n 1'
_cell_angle_alpha 90
_cell_angle_beta 110.13
_cell_angle_gamma 90
_cell_formula_units_Z 4
_cell_length_a 10.355
_cell_length_b 4.702
_cell_length_c 10.86
_cell_volume 496.465
_citation_journal_id_ASTM JSSCBI
_cod_data_source_file Cachau-Herreillat_JSSCBI_1981_1339.cif
_cod_data_source_block Li2O5Te2
_cod_original_cell_volume 496.4648
_cod_original_sg_symbol_Hall '-P 2ybc (x-z,y,z)'
_cod_database_code 1534344

loop_
_symmetry_equiv_pos_as_xyz
x,y,z
-x+1/2,y+1/2,-z+1/2
-x,-y,-z
x-1/2,-y-1/2,z-1/2

loop_
_atom_site_label
_atom_site_type_symbol
_atom_site_fract_x
_atom_site_fract_y
_atom_site_fract_z
_atom_site_occupancy
_atom_site_U_iso_or_equiv
Te1 Te+4 0.8464 0.31563 0.1505 1 0.0
O3 O-2 0.2686 0.23 0.1565 1 0.0
Li1 Li+1 0.086 0.211 0.011 1 0.0
O5 O-2 0.3943 0.2829 0.5079 1 0.0
Te2 Te+4 0.42694 0.32313 0.12307 1 0.0
O1 O-2 0.1656 0.0133 0.5463 1 0.0
O4 O-2 0.0722 0.3245 0.8286 1 0.0
Li2 Li+1 0.249 0.306 0.325 1 0.0
O2 O-2 0.0526 0.175 0.2897 1 0.0
